data_7210408
loop_
_publ_author_name
'Lin, Cai-Xia'
'Kong, Xiao-Fei'
'Li, Qing-Shan'
'Zhang, Zheng-Zhi'
'Yuan, Yao-Feng'
'Xu, Feng-Bo'

_publ_section_title
;
 Dinuclear Ag(i) metallamacrocycles of bis-N-heterocyclic carbenes bridged
 by calixarene fragments: synthesis, structure and chemosensing behavior
;
_journal_issue 35
_journal_name_full CrystEngComm
_journal_page_first 6948
_journal_paper_doi 10.1039/c3ce40918j
_journal_volume 15
_journal_year 2013
_chemical_formula_sum 'C77 H82 Ag F6 N6 O3 P'
_chemical_formula_weight 1392.33
_chemical_name_systematic
; 
 ? 
;
_space_group_IT_number 2
_symmetry_cell_setting triclinic
_symmetry_space_group_name_Hall '-P 1'
_symmetry_space_group_name_H-M 'P -1'
_atom_sites_solution_hydrogens geom
_atom_sites_solution_primary direct
_atom_sites_solution_secondary difmap
_audit_creation_method SHELXL-97
_cell_angle_alpha 83.265(8)
_cell_angle_beta 80.083(8)
_cell_angle_gamma 70.440(6)
_cell_formula_units_Z 2
_cell_length_a 12.733(2)
_cell_length_b 15.734(3)
_cell_length_c 19.262(4)
_cell_measurement_reflns_used 12232
_cell_measurement_temperature 113(2)
_cell_measurement_theta_max 27.9
_cell_measurement_theta_min 1.4
_cell_volume 3574.5(12)
_computing_cell_refinement CrystalClear
_computing_data_collection CrystalClear
_computing_data_reduction CrystalClear
_computing_molecular_graphics 'Bruker SHELXTL'
_computing_publication_material 'CrystalStructure 3.8'
_computing_structure_refinement 'SHELXL-97 (Sheldrick, 1997)'
_computing_structure_solution 'SHELXS-97 (Sheldrick, 1990)'
_diffrn_ambient_temperature 113(2)
_diffrn_detector_area_resol_mean 14.22
_diffrn_measured_fraction_theta_full 0.997
_diffrn_measured_fraction_theta_max 0.997
_diffrn_measurement_device_type 'Rigaku Saturn724 CCD'
_diffrn_measurement_method '\w and \f scans'
_diffrn_radiation_monochromator graphite
_diffrn_radiation_source 'fine-focus sealed tube'
_diffrn_radiation_type MoK\a
_diffrn_radiation_wavelength 0.71073
_diffrn_reflns_av_R_equivalents 0.0360
_diffrn_reflns_av_sigmaI/netI 0.0532
_diffrn_reflns_limit_h_max 15
_diffrn_reflns_limit_h_min -13
_diffrn_reflns_limit_k_max 18
_diffrn_reflns_limit_k_min -18
_diffrn_reflns_limit_l_max 22
_diffrn_reflns_limit_l_min -22
_diffrn_reflns_number 30722
_diffrn_reflns_theta_full 25.02
_diffrn_reflns_theta_max 25.02
_diffrn_reflns_theta_min 1.38
_diffrn_standards_decay_% 0
_diffrn_standards_interval_count 0
_diffrn_standards_interval_time 0
_diffrn_standards_number 0
_exptl_absorpt_coefficient_mu 0.371
_exptl_absorpt_correction_T_max 0.9568
_exptl_absorpt_correction_T_min 0.9295
_exptl_absorpt_correction_type multi-scan
_exptl_absorpt_process_details CrystalClear
_exptl_crystal_colour Colorless
_exptl_crystal_density_diffrn 1.294
_exptl_crystal_density_method 'not measured'
_exptl_crystal_description Prism
_exptl_crystal_F_000 1452
_exptl_crystal_size_max 0.20
_exptl_crystal_size_mid 0.18
_exptl_crystal_size_min 0.12
_refine_diff_density_max 0.966
_refine_diff_density_min -0.529
_refine_diff_density_rms 0.075
_refine_ls_extinction_method none
_refine_ls_goodness_of_fit_ref 1.047
_refine_ls_hydrogen_treatment constr
_refine_ls_matrix_type full
_refine_ls_number_parameters 997
_refine_ls_number_reflns 12570
_refine_ls_number_restraints 485
_refine_ls_restrained_S_all 1.088
_refine_ls_R_factor_all 0.0465
_refine_ls_R_factor_gt 0.0414
_refine_ls_shift/su_max 0.003
_refine_ls_shift/su_mean 0.000
_refine_ls_structure_factor_coef Fsqd
_refine_ls_weighting_details 'calc w=1/[\s^2^(Fo^2^)+(0.0667P)^2^+1.4730P] where P=(Fo^2^+2Fc^2^)/3'
_refine_ls_weighting_scheme calc
_refine_ls_wR_factor_gt 0.1159
_refine_ls_wR_factor_ref 0.1189
_reflns_number_gt 11331
_reflns_number_total 12570
_reflns_threshold_expression >2sigma(I)
_cod_data_source_file c3ce40918j.txt
_cod_data_source_block shelx
_cod_depositor_comments
;
The following automatic conversions were performed:

'_symmetry_cell_setting' value 'Triclinic' changed to 'triclinic'
according to /home/saulius/struct/CIF-dictionaries/cif_core.dic
dictionary named 'cif_core.dic' version 2.4.2 from 2011-04-26.

Automatic conversion script
Id: cif_fix_values 1891 2012-01-12 08:04:46Z andrius 
;
_cod_original_cell_volume 3574.7(11)
_cod_original_sg_symbol_H-M P-1
_cod_database_code 7210408

loop_
_symmetry_equiv_pos_as_xyz
'x, y, z'
'-x, -y, -z'

loop_
_atom_site_label
_atom_site_type_symbol
_atom_site_fract_x
_atom_site_fract_y
_atom_site_fract_z
_atom_site_U_iso_or_equiv
_atom_site_adp_type
_atom_site_occupancy
_atom_site_symmetry_multiplicity
_atom_site_calc_flag
_atom_site_refinement_flags
_atom_site_disorder_assembly
_atom_site_disorder_group
Ag1 Ag 0.767121(17) 0.855790(13) 0.651450(10) 0.01840(8) Uani 1 1 d . . .
O1 O 1.15827(16) 0.48728(13) 0.59909(10) 0.0225(4) Uani 1 1 d . . .
O2 O 1.2865(2) 0.36196(19) 0.80252(12) 0.0470(7) Uani 1 1 d D . .
O3 O 0.5642(2) 0.8570(2) 0.96232(12) 0.0499(7) Uani 1 1 d D . .
N1 N 0.7057(2) 0.74774(15) 0.54788(12) 0.0199(5) Uani 1 1 d . . .
N2 N 0.87473(19) 0.68211(15) 0.56867(12) 0.0188(5) Uani 1 1 d . . .
N3 N 0.7043(2) 0.96858(17) 0.78303(13) 0.0275(6) Uani 1 1 d . . .
N4 N 0.7922(2) 1.03019(16) 0.69935(13) 0.0233(6) Uani 1 1 d . . .
C1 C 0.5012(2) 0.9155(2) 0.64979(16) 0.0244(7) Uani 1 1 d . . .
C2 C 0.5285(3) 0.9899(2) 0.61032(19) 0.0314(7) Uani 1 1 d . . .
H2 H 0.5679 0.9817 0.5637 0.038 Uiso 1 1 calc R . .
C3 C 0.5000(3) 1.0721(2) 0.6373(2) 0.0423(9) Uani 1 1 d . . .
H3 H 0.5205 1.1197 0.6097 0.051 Uiso 1 1 calc R . .
C4 C 0.4407(3) 1.0871(2) 0.7056(2) 0.0476(10) Uani 1 1 d . . .
H4 H 0.4207 1.1448 0.7238 0.057 Uiso 1 1 calc R . .
C5 C 0.4121(3) 1.0195(3) 0.7453(2) 0.0423(9) Uani 1 1 d . . .
H5 H 0.3716 1.0307 0.7914 0.051 Uiso 1 1 calc R . .
C6 C 0.4410(3) 0.9315(2) 0.72015(18) 0.0304(7) Uani 1 1 d . . .
C7 C 0.4143(3) 0.8608(3) 0.76116(18) 0.0366(8) Uani 1 1 d . . .
H7 H 0.3749 0.8715 0.8075 0.044 Uiso 1 1 calc R . .
C8 C 0.4430(3) 0.7749(2) 0.73686(18) 0.0325(8) Uani 1 1 d . . .
C9 C 0.4142(3) 0.7034(3) 0.7796(2) 0.0435(9) Uani 1 1 d . . .
H9 H 0.3771 0.7138 0.8266 0.052 Uiso 1 1 calc R . .
C10 C 0.4390(3) 0.6210(3) 0.7545(2) 0.0501(11) Uani 1 1 d . . .
H10 H 0.4196 0.5741 0.7840 0.060 Uiso 1 1 calc R . .
C11 C 0.4935(3) 0.6044(2) 0.6845(2) 0.0463(10) Uani 1 1 d . . .
H11 H 0.5092 0.5467 0.6671 0.056 Uiso 1 1 calc R . .
C12 C 0.5236(3) 0.6708(2) 0.6418(2) 0.0339(8) Uani 1 1 d . . .
H12 H 0.5607 0.6584 0.5952 0.041 Uiso 1 1 calc R . .
C13 C 0.5003(2) 0.7585(2) 0.66614(17) 0.0257(7) Uani 1 1 d . . .
C14 C 0.5296(2) 0.82935(19) 0.62368(16) 0.0231(6) Uani 1 1 d . . .
C15 C 0.5897(2) 0.8111(2) 0.54949(16) 0.0247(7) Uani 1 1 d . . .
H15A H 0.5465 0.7857 0.5244 0.030 Uiso 1 1 calc R . .
H15B H 0.5922 0.8689 0.5239 0.030 Uiso 1 1 calc R . .
C16 C 0.7512(3) 0.67547(19) 0.50501(15) 0.0243(7) Uani 1 1 d . . .
H16 H 0.7147 0.6586 0.4724 0.029 Uiso 1 1 calc R . .
C17 C 0.8568(3) 0.6341(2) 0.51853(15) 0.0251(7) Uani 1 1 d . . .
H17 H 0.9094 0.5818 0.4977 0.030 Uiso 1 1 calc R . .
C18 C 0.7820(2) 0.75276(17) 0.58714(14) 0.0179(6) Uani 1 1 d . . .
C19 C 0.9763(2) 0.65379(19) 0.60266(15) 0.0216(6) Uani 1 1 d . . .
H19A H 0.9800 0.7056 0.6256 0.026 Uiso 1 1 calc R . .
H19B H 1.0434 0.6353 0.5663 0.026 Uiso 1 1 calc R . .
C20 C 0.9784(2) 0.57609(19) 0.65728(15) 0.0197(6) Uani 1 1 d . . .
C21 C 0.8887(2) 0.58499(19) 0.71246(15) 0.0219(6) Uani 1 1 d . . .
H21 H 0.8271 0.6397 0.7148 0.026 Uiso 1 1 calc R . .
C22 C 0.8884(2) 0.51519(19) 0.76389(15) 0.0217(6) Uani 1 1 d . . .
C23 C 0.9797(2) 0.43484(19) 0.75753(15) 0.0222(6) Uani 1 1 d . . .
H23 H 0.9792 0.3859 0.7914 0.027 Uiso 1 1 calc R . .
C24 C 1.0706(2) 0.42362(18) 0.70411(15) 0.0199(6) Uani 1 1 d . . .
C25 C 1.0692(2) 0.49603(19) 0.65413(14) 0.0189(6) Uani 1 1 d . . .
C26 C 0.7927(3) 0.5229(2) 0.82576(17) 0.0298(7) Uani 1 1 d . . .
C27 C 0.7071(3) 0.6189(2) 0.82792(19) 0.0365(8) Uani 1 1 d . . .
H27A H 0.7459 0.6623 0.8311 0.055 Uiso 1 1 calc R . .
H27B H 0.6493 0.6219 0.8692 0.055 Uiso 1 1 calc R . .
H27C H 0.6716 0.6337 0.7848 0.055 Uiso 1 1 calc R . .
C28 C 0.7303(3) 0.4569(3) 0.8186(2) 0.0454(10) Uani 1 1 d . . .
H28A H 0.6973 0.4725 0.7746 0.068 Uiso 1 1 calc R . .
H28B H 0.6705 0.4607 0.8588 0.068 Uiso 1 1 calc R . .
H28C H 0.7834 0.3952 0.8178 0.068 Uiso 1 1 calc R . .
C29 C 0.8422(3) 0.5008(3) 0.89556(17) 0.0456(10) Uani 1 1 d . . .
H29A H 0.8959 0.4394 0.8960 0.068 Uiso 1 1 calc R . .
H29B H 0.7813 0.5051 0.9352 0.068 Uiso 1 1 calc R . .
H29C H 0.8808 0.5439 0.9000 0.068 Uiso 1 1 calc R . .
C30 C 1.2447(3) 0.5189(2) 0.61547(18) 0.0308(7) Uani 1 1 d . . .
H30A H 1.2119 0.5826 0.6264 0.046 Uiso 1 1 calc R . .
H30B H 1.3041 0.5129 0.5748 0.046 Uiso 1 1 calc R . .
H30C H 1.2769 0.4828 0.6563 0.046 Uiso 1 1 calc R . .
C31 C 1.1688(3) 0.33528(19) 0.69810(15) 0.0248(7) Uani 1 1 d . A .
H31A H 1.1581 0.2997 0.6624 0.030 Uiso 1 1 calc R . .
H31B H 1.2395 0.3494 0.6813 0.030 Uiso 1 1 calc R . .
C32 C 1.1805(2) 0.27861(19) 0.76705(15) 0.0225(6) Uani 1 1 d . . .
C33 C 1.1306(3) 0.21107(19) 0.78308(16) 0.0252(7) Uani 1 1 d . A .
H33 H 1.0912 0.1999 0.7493 0.030 Uiso 1 1 calc R . .
C34 C 1.1364(3) 0.1594(2) 0.84675(16) 0.0268(7) Uani 1 1 d . . .
C35 C 1.1946(3) 0.1773(2) 0.89437(17) 0.0367(8) Uani 1 1 d . A .
H35 H 1.2005 0.1421 0.9380 0.044 Uiso 1 1 calc R . .
C36 C 1.2448(3) 0.2444(3) 0.88149(17) 0.0381(9) Uani 1 1 d . . .
C37 C 1.2369(3) 0.2949(2) 0.81738(16) 0.0270(7) Uani 1 1 d . A .
C38 C 1.0734(3) 0.0903(2) 0.86623(17) 0.0376(9) Uani 1 1 d . A .
C39 C 0.9511(4) 0.1414(3) 0.8941(3) 0.0729(15) Uani 1 1 d U . .
H39A H 0.9487 0.1727 0.9358 0.109 Uiso 1 1 calc R A .
H39B H 0.9089 0.0987 0.9071 0.109 Uiso 1 1 calc R . .
H39C H 0.9173 0.1858 0.8574 0.109 Uiso 1 1 calc R . .
C40 C 1.0742(4) 0.0422(3) 0.8011(2) 0.0510(11) Uani 1 1 d U . .
H40A H 1.0394 0.0871 0.7650 0.076 Uiso 1 1 calc R A .
H40B H 1.0316 -0.0002 0.8146 0.076 Uiso 1 1 calc R . .
H40C H 1.1520 0.0092 0.7822 0.076 Uiso 1 1 calc R . .
C41 C 1.1254(5) 0.0169(3) 0.9212(2) 0.0663(14) Uani 1 1 d U . .
H41A H 1.2051 -0.0128 0.9041 0.099 Uiso 1 1 calc R A .
H41B H 1.0858 -0.0280 0.9292 0.099 Uiso 1 1 calc R . .
H41C H 1.1185 0.0442 0.9656 0.099 Uiso 1 1 calc R . .
C42 C 1.2301(6) 0.4402(4) 0.8297(4) 0.0484(17) Uani 0.60 1 d PD A 1
H42A H 1.2082 0.4303 0.8806 0.073 Uiso 0.60 1 calc PR A 1
H42B H 1.1625 0.4694 0.8071 0.073 Uiso 0.60 1 calc PR A 1
H42C H 1.2777 0.4791 0.8218 0.073 Uiso 0.60 1 calc PR A 1
C42' C 1.3976(6) 0.3501(6) 0.7817(5) 0.042(2) Uani 0.40 1 d PD A 2
H42D H 1.4088 0.4092 0.7707 0.063 Uiso 0.40 1 calc PR A 2
H42E H 1.4240 0.3152 0.7396 0.063 Uiso 0.40 1 calc PR A 2
H42F H 1.4403 0.3175 0.8198 0.063 Uiso 0.40 1 calc PR A 2
C43 C 1.3050(4) 0.2644(4) 0.9364(2) 0.0794(17) Uani 1 1 d U . .
H43A H 1.2992 0.3291 0.9307 0.095 Uiso 1 1 calc R . .
H43B H 1.3858 0.2283 0.9282 0.095 Uiso 1 1 calc R . .
C44 C 0.7448(4) 0.7575(3) 0.98818(19) 0.0543(12) Uani 1 1 d . . .
C45 C 0.6791(3) 0.8188(3) 0.94247(17) 0.0405(9) Uani 1 1 d . . .
C46 C 0.7278(3) 0.8417(2) 0.87523(16) 0.0309(8) Uani 1 1 d . . .
C47 C 0.8431(3) 0.8038(2) 0.85512(17) 0.0343(8) Uani 1 1 d . . .
H47 H 0.8761 0.8205 0.8098 0.041 Uiso 1 1 calc R . .
C48 C 0.9117(3) 0.7417(3) 0.90004(18) 0.0422(9) Uani 1 1 d . . .
C49 C 0.8592(4) 0.7197(3) 0.96565(19) 0.0530(12) Uani 1 1 d . . .
H49 H 0.9038 0.6766 0.9967 0.064 Uiso 1 1 calc R . .
C50 C 1.0380(3) 0.7061(3) 0.8770(2) 0.0511(11) Uani 1 1 d . . .
C51 C 1.0661(3) 0.6716(3) 0.8026(2) 0.0498(10) Uani 1 1 d . . .
H51A H 1.1480 0.6500 0.7891 0.075 Uiso 1 1 calc R . .
H51B H 1.0323 0.7209 0.7690 0.075 Uiso 1 1 calc R . .
H51C H 1.0361 0.6220 0.8021 0.075 Uiso 1 1 calc R . .
C52 C 1.0978(4) 0.6301(4) 0.9274(3) 0.0849(17) Uani 1 1 d . . .
H52A H 1.0825 0.6517 0.9750 0.127 Uiso 1 1 calc R . .
H52B H 1.1791 0.6110 0.9114 0.127 Uiso 1 1 calc R . .
H52C H 1.0703 0.5788 0.9282 0.127 Uiso 1 1 calc R . .
C53 C 1.0845(4) 0.7859(3) 0.8759(2) 0.0612(12) Uani 1 1 d . . .
H53A H 1.0649 0.8102 0.9227 0.092 Uiso 1 1 calc R . .
H53B H 1.0514 0.8335 0.8409 0.092 Uiso 1 1 calc R . .
H53C H 1.1666 0.7644 0.8634 0.092 Uiso 1 1 calc R . .
C54 C 0.4908(6) 0.8125(5) 0.9484(4) 0.0411(17) Uani 0.50 1 d PD . .
H54A H 0.5077 0.7530 0.9742 0.062 Uiso 0.50 1 calc PR . .
H54B H 0.5012 0.8049 0.8977 0.062 Uiso 0.50 1 calc PR . .
H54C H 0.4126 0.8487 0.9639 0.062 Uiso 0.50 1 calc PR . .
C54' C 0.5458(7) 0.9248(6) 1.0051(4) 0.061(3) Uani 0.50 1 d PD . .
H54D H 0.5808 0.9001 1.0478 0.092 Uiso 0.50 1 calc PR . .
H54E H 0.4646 0.9533 1.0183 0.092 Uiso 0.50 1 calc PR . .
H54F H 0.5787 0.9699 0.9802 0.092 Uiso 0.50 1 calc PR . .
C55 C 0.6536(3) 0.9045(2) 0.82482(16) 0.0310(8) Uani 1 1 d . . .
H55A H 0.6367 0.8680 0.7924 0.037 Uiso 1 1 calc R . .
H55B H 0.5814 0.9388 0.8521 0.037 Uiso 1 1 calc R . .
C57 C 0.7109(3) 1.0452(2) 0.80796(18) 0.0391(9) Uani 1 1 d . . .
H57 H 0.6819 1.0662 0.8539 0.047 Uiso 1 1 calc R . .
C58 C 0.7651(3) 1.0840(2) 0.75587(18) 0.0367(9) Uani 1 1 d . . .
H58 H 0.7821 1.1381 0.7571 0.044 Uiso 1 1 calc R . .
C59 C 0.7546(2) 0.95817(19) 0.71546(15) 0.0207(6) Uani 1 1 d . . .
C60 C 0.8497(3) 1.05446(19) 0.63036(16) 0.0241(7) Uani 1 1 d . . .
H60A H 0.9049 1.0828 0.6384 0.029 Uiso 1 1 calc R . .
H60B H 0.7934 1.0998 0.6039 0.029 Uiso 1 1 calc R . .
C61 C 0.9105(2) 0.97424(18) 0.58563(15) 0.0191(6) Uani 1 1 d . . .
C62 C 0.8691(2) 0.96442(19) 0.52475(15) 0.0210(6) Uani 1 1 d . . .
C63 C 0.7686(3) 1.0258(2) 0.50145(17) 0.0285(7) Uani 1 1 d . . .
H63 H 0.7275 1.0776 0.5271 0.034 Uiso 1 1 calc R . .
C64 C 0.7307(3) 1.0119(2) 0.44372(18) 0.0381(8) Uani 1 1 d . . .
H64 H 0.6640 1.0544 0.4294 0.046 Uiso 1 1 calc R . .
C65 C 0.7884(3) 0.9352(3) 0.40422(18) 0.0386(8) Uani 1 1 d . . .
H65 H 0.7592 0.9254 0.3648 0.046 Uiso 1 1 calc R . .
C66 C 0.8863(3) 0.8755(2) 0.42307(16) 0.0312(7) Uani 1 1 d . . .
H66 H 0.9255 0.8247 0.3959 0.037 Uiso 1 1 calc R . .
C67 C 0.9307(2) 0.88781(19) 0.48272(15) 0.0217(6) Uani 1 1 d . . .
C68 C 1.0310(2) 0.82820(19) 0.50159(15) 0.0221(6) Uani 1 1 d . . .
H68 H 1.0723 0.7794 0.4728 0.027 Uiso 1 1 calc R . .
C69 C 1.0734(2) 0.83730(18) 0.56132(15) 0.0205(6) Uani 1 1 d . . .
C70 C 1.1755(2) 0.77446(19) 0.58073(17) 0.0257(7) Uani 1 1 d . . .
H70 H 1.2175 0.7263 0.5514 0.031 Uiso 1 1 calc R . .
C71 C 1.2139(3) 0.7823(2) 0.64079(18) 0.0326(8) Uani 1 1 d . . .
H71 H 1.2817 0.7394 0.6534 0.039 Uiso 1 1 calc R . .
C72 C 1.1529(3) 0.8542(2) 0.68413(17) 0.0314(7) Uani 1 1 d . . .
H72 H 1.1804 0.8593 0.7258 0.038 Uiso 1 1 calc R . .
C73 C 1.0550(3) 0.9167(2) 0.66730(16) 0.0268(7) Uani 1 1 d . . .
H73 H 1.0158 0.9646 0.6973 0.032 Uiso 1 1 calc R . .
C74 C 1.0109(2) 0.91103(18) 0.60522(15) 0.0201(6) Uani 1 1 d . . .
N6 N 0.1235(3) 0.7376(2) 0.30753(19) 0.0530(9) Uani 1 1 d U . .
C77 C 0.1495(3) 0.6702(3) 0.3396(2) 0.0406(9) Uani 1 1 d U . .
C78 C 0.1815(4) 0.5844(3) 0.3809(2) 0.0514(10) Uani 1 1 d . . .
H78A H 0.1520 0.5940 0.4308 0.077 Uiso 1 1 d R . .
H78B H 0.2638 0.5586 0.3754 0.077 Uiso 1 1 d R . .
H78C H 0.1502 0.5426 0.3643 0.077 Uiso 1 1 d R . .
N5 N 0.6463(7) 0.2340(6) 0.9041(4) 0.073(2) Uani 0.50 1 d PDU B 3
C75 C 0.6147(8) 0.2699(6) 0.8522(5) 0.066(2) Uani 0.50 1 d PDU B 3
C76 C 0.5658(6) 0.3149(6) 0.7895(4) 0.0487(19) Uani 0.50 1 d PDU B 3
N5' N 0.5871(10) 0.3991(10) 1.0163(7) 0.090(4) Uani 0.35 1 d PDU C 4
C75' C 0.5118(11) 0.4540(10) 0.9945(7) 0.091(4) Uani 0.35 1 d PDU . 4
C76' C 0.4284(11) 0.4800(10) 0.9482(7) 0.077(4) Uani 0.35 1 d PDU . 4
N7 N 0.585(2) 0.3085(16) 0.9885(13) 0.069(6) Uani 0.15 1 d PDU D 5
C79 C 0.538(2) 0.3707(19) 0.9560(14) 0.067(5) Uani 0.15 1 d PDU D 5
C80 C 0.468(2) 0.4132(18) 0.9010(14) 0.057(6) Uani 0.15 1 d PDU D 5
F1 F 0.5945(3) 0.2397(2) 0.5275(2) 0.0433(12) Uani 0.852(6) 1 d PDU E 6
F2 F 0.4429(2) 0.3004(2) 0.6066(2) 0.0497(9) Uani 0.852(6) 1 d PDU E 6
F3 F 0.6147(4) 0.2477(2) 0.63946(18) 0.0701(12) Uani 0.852(6) 1 d PDU E 6
F4 F 0.6729(3) 0.3396(3) 0.5523(3) 0.0819(15) Uani 0.852(6) 1 d PDU E 6
F5 F 0.5000(5) 0.3888(2) 0.52120(19) 0.0763(13) Uani 0.852(6) 1 d PDU E 6
F6 F 0.5235(4) 0.3982(3) 0.6331(2) 0.0541(14) Uani 0.852(6) 1 d PDU E 6
P1 P 0.55912(17) 0.31960(13) 0.58028(11) 0.0289(5) Uani 0.852(6) 1 d PDU E 6
F1' F 0.5843(16) 0.2407(10) 0.5312(9) 0.043(7) Uani 0.148(6) 1 d PDU E 7
F2' F 0.4823(17) 0.2777(12) 0.6358(10) 0.049(4) Uani 0.148(6) 1 d PDU E 7
F3' F 0.6720(15) 0.2731(12) 0.6096(12) 0.058(4) Uani 0.148(6) 1 d PDU E 7
F4' F 0.620(2) 0.3713(10) 0.5204(9) 0.053(4) Uani 0.148(6) 1 d PDU E 7
F5' F 0.4521(14) 0.3748(13) 0.5436(11) 0.052(4) Uani 0.148(6) 1 d PDU E 7
F6' F 0.5319(16) 0.4017(10) 0.6291(9) 0.041(6) Uani 0.148(6) 1 d PDU E 7
P1' P 0.5583(12) 0.3211(9) 0.5803(7) 0.048(3) Uani 0.148(6) 1 d PDU E 7

loop_
_atom_site_aniso_label
_atom_site_aniso_U_11
_atom_site_aniso_U_22
_atom_site_aniso_U_33
_atom_site_aniso_U_23
_atom_site_aniso_U_13
_atom_site_aniso_U_12
Ag1 0.02074(13) 0.01565(12) 0.01870(13) -0.00221(9) -0.00310(9) -0.00518(9)
O1 0.0222(11) 0.0227(10) 0.0202(11) -0.0009(8) 0.0025(8) -0.0069(9)
O2 0.0638(18) 0.0691(19) 0.0257(13) 0.0005(12) 0.0012(12) -0.0492(16)
O3 0.0503(17) 0.087(2) 0.0285(13) -0.0167(14) 0.0108(12) -0.0472(16)
N1 0.0224(13) 0.0176(12) 0.0189(13) -0.0016(10) -0.0066(10) -0.0033(10)
N2 0.0211(13) 0.0149(11) 0.0191(12) -0.0009(9) -0.0018(10) -0.0045(10)
N3 0.0302(15) 0.0323(15) 0.0219(14) -0.0102(11) 0.0037(11) -0.0136(12)
N4 0.0255(14) 0.0205(13) 0.0247(14) -0.0082(10) 0.0016(11) -0.0087(11)
C1 0.0153(15) 0.0227(15) 0.0342(18) -0.0046(13) -0.0098(13) -0.0007(12)
C2 0.0234(17) 0.0237(16) 0.047(2) -0.0035(15) -0.0118(15) -0.0037(13)
C3 0.0290(19) 0.0230(17) 0.076(3) -0.0082(18) -0.0155(18) -0.0034(15)
C4 0.031(2) 0.0304(19) 0.083(3) -0.025(2) -0.016(2) -0.0014(16)
C5 0.0252(18) 0.047(2) 0.051(2) -0.0251(19) -0.0063(16) 0.0007(16)
C6 0.0159(15) 0.0371(19) 0.0376(19) -0.0117(15) -0.0066(13) -0.0031(14)
C7 0.0203(17) 0.055(2) 0.0323(19) -0.0113(17) -0.0022(14) -0.0071(16)
C8 0.0180(16) 0.042(2) 0.0367(19) 0.0050(15) -0.0080(14) -0.0090(14)
C9 0.0250(18) 0.054(2) 0.046(2) 0.0147(18) -0.0063(16) -0.0113(17)
C10 0.031(2) 0.044(2) 0.073(3) 0.026(2) -0.014(2) -0.0151(18)
C11 0.0268(19) 0.0263(18) 0.084(3) 0.0038(19) -0.0131(19) -0.0064(15)
C12 0.0212(16) 0.0252(17) 0.055(2) -0.0030(15) -0.0088(15) -0.0055(13)
C13 0.0153(15) 0.0246(16) 0.0361(18) -0.0008(13) -0.0087(13) -0.0028(12)
C14 0.0163(14) 0.0231(15) 0.0290(17) -0.0017(13) -0.0095(12) -0.0022(12)
C15 0.0242(16) 0.0211(15) 0.0280(17) -0.0025(13) -0.0128(13) -0.0014(13)
C16 0.0311(17) 0.0223(15) 0.0197(16) -0.0064(12) -0.0037(13) -0.0071(13)
C17 0.0318(17) 0.0209(15) 0.0219(16) -0.0056(12) 0.0012(13) -0.0085(13)
C18 0.0222(15) 0.0133(13) 0.0169(14) 0.0030(11) -0.0027(11) -0.0056(11)
C19 0.0189(15) 0.0174(14) 0.0254(16) 0.0015(12) -0.0028(12) -0.0029(12)
C20 0.0209(15) 0.0204(14) 0.0193(15) 0.0008(12) -0.0051(12) -0.0082(12)
C21 0.0184(15) 0.0160(14) 0.0291(17) -0.0019(12) -0.0037(12) -0.0022(12)
C22 0.0194(15) 0.0224(15) 0.0231(16) -0.0015(12) -0.0025(12) -0.0069(12)
C23 0.0277(16) 0.0192(14) 0.0186(15) 0.0040(12) -0.0039(12) -0.0075(13)
C24 0.0227(15) 0.0172(14) 0.0187(15) -0.0007(11) -0.0060(12) -0.0037(12)
C25 0.0200(15) 0.0200(14) 0.0162(14) -0.0028(11) -0.0023(11) -0.0055(12)
C26 0.0253(17) 0.0284(17) 0.0303(18) -0.0007(14) 0.0045(14) -0.0061(14)
C27 0.0273(18) 0.0323(18) 0.040(2) -0.0041(15) 0.0121(15) -0.0041(15)
C28 0.037(2) 0.039(2) 0.057(2) -0.0069(18) 0.0168(18) -0.0181(17)
C29 0.043(2) 0.058(2) 0.0234(18) 0.0039(17) 0.0047(16) -0.0057(19)
C30 0.0236(16) 0.0293(17) 0.0384(19) -0.0007(14) 0.0006(14) -0.0100(14)
C31 0.0276(16) 0.0205(15) 0.0202(16) 0.0012(12) -0.0016(13) -0.0014(13)
C32 0.0234(15) 0.0160(14) 0.0213(16) -0.0020(12) -0.0003(12) 0.0011(12)
C33 0.0321(17) 0.0217(15) 0.0206(16) -0.0035(12) -0.0022(13) -0.0070(13)
C34 0.0318(17) 0.0236(16) 0.0222(16) -0.0017(13) -0.0007(13) -0.0067(13)
C35 0.044(2) 0.050(2) 0.0180(17) 0.0104(15) -0.0030(15) -0.0226(18)
C36 0.040(2) 0.063(2) 0.0202(17) 0.0053(16) -0.0052(15) -0.0304(19)
C37 0.0285(17) 0.0313(17) 0.0206(16) -0.0029(13) 0.0031(13) -0.0117(14)
C38 0.056(2) 0.0374(19) 0.0258(18) -0.0019(15) 0.0011(16) -0.0271(18)
C39 0.065(3) 0.067(3) 0.096(4) -0.027(3) 0.029(3) -0.046(3)
C40 0.082(3) 0.048(2) 0.040(2) -0.0037(18) -0.006(2) -0.044(2)
C41 0.117(4) 0.051(3) 0.049(3) 0.017(2) -0.026(3) -0.051(3)
C42 0.053(4) 0.031(3) 0.067(5) 0.000(3) -0.016(3) -0.019(3)
C42' 0.045(6) 0.055(6) 0.033(5) 0.003(4) 0.005(4) -0.032(5)
C43 0.089(3) 0.158(5) 0.029(2) 0.024(3) -0.019(2) -0.094(4)
C44 0.069(3) 0.101(4) 0.024(2) 0.009(2) -0.0124(19) -0.070(3)
C45 0.057(2) 0.065(3) 0.0187(17) -0.0059(17) -0.0016(16) -0.045(2)
C46 0.0392(19) 0.044(2) 0.0195(16) -0.0076(14) 0.0003(14) -0.0272(17)
C47 0.043(2) 0.051(2) 0.0183(16) 0.0021(15) -0.0053(14) -0.0286(18)
C48 0.049(2) 0.065(3) 0.0291(19) 0.0099(17) -0.0183(16) -0.037(2)
C49 0.069(3) 0.087(3) 0.028(2) 0.024(2) -0.0300(19) -0.056(3)
C50 0.047(2) 0.077(3) 0.041(2) 0.019(2) -0.0230(18) -0.035(2)
C51 0.037(2) 0.055(2) 0.058(3) 0.007(2) -0.0166(19) -0.0145(19)
C52 0.070(3) 0.110(5) 0.076(4) 0.040(3) -0.039(3) -0.032(3)
C53 0.052(3) 0.089(3) 0.058(3) -0.003(2) -0.012(2) -0.042(3)
C54 0.028(4) 0.055(5) 0.041(4) -0.001(4) -0.002(3) -0.016(3)
C54' 0.058(6) 0.070(6) 0.056(5) -0.031(5) 0.022(4) -0.027(5)
C55 0.0317(18) 0.044(2) 0.0230(17) -0.0065(14) 0.0061(14) -0.0233(16)
C57 0.049(2) 0.044(2) 0.0293(19) -0.0199(16) 0.0117(16) -0.0246(18)
C58 0.046(2) 0.0332(18) 0.0351(19) -0.0198(16) 0.0079(16) -0.0195(17)
C59 0.0180(15) 0.0218(15) 0.0218(15) -0.0038(12) -0.0018(12) -0.0052(12)
C60 0.0245(16) 0.0183(14) 0.0268(17) -0.0014(12) 0.0009(13) -0.0058(12)
C61 0.0202(15) 0.0165(14) 0.0211(15) 0.0008(11) 0.0007(12) -0.0090(12)
C62 0.0200(15) 0.0203(14) 0.0221(16) 0.0048(12) -0.0009(12) -0.0087(12)
C63 0.0232(16) 0.0283(17) 0.0311(18) 0.0036(14) -0.0031(13) -0.0067(13)
C64 0.0254(18) 0.048(2) 0.038(2) 0.0119(17) -0.0120(15) -0.0102(16)
C65 0.041(2) 0.056(2) 0.0259(18) 0.0051(16) -0.0141(16) -0.0239(19)
C66 0.039(2) 0.0361(18) 0.0218(17) -0.0021(14) -0.0009(14) -0.0183(16)
C67 0.0269(16) 0.0222(15) 0.0162(15) 0.0041(12) -0.0001(12) -0.0114(13)
C68 0.0277(16) 0.0171(14) 0.0197(15) -0.0018(12) 0.0043(12) -0.0084(12)
C69 0.0215(15) 0.0172(14) 0.0210(15) 0.0027(11) 0.0022(12) -0.0081(12)
C70 0.0199(15) 0.0182(15) 0.0348(18) 0.0016(13) 0.0004(13) -0.0041(12)
C71 0.0207(16) 0.0283(17) 0.045(2) 0.0088(15) -0.0098(15) -0.0043(14)
C72 0.0277(17) 0.0405(19) 0.0297(18) 0.0033(15) -0.0106(14) -0.0146(15)
C73 0.0270(17) 0.0297(17) 0.0252(17) -0.0033(13) -0.0018(13) -0.0114(14)
C74 0.0214(15) 0.0181(14) 0.0217(15) 0.0025(11) -0.0019(12) -0.0094(12)
N6 0.058(2) 0.044(2) 0.063(2) -0.0130(18) -0.0126(18) -0.0200(17)
C77 0.039(2) 0.047(2) 0.043(2) -0.0180(19) -0.0022(17) -0.0208(18)
C78 0.065(3) 0.053(3) 0.049(2) -0.007(2) -0.012(2) -0.032(2)
N5 0.073(5) 0.075(5) 0.077(5) -0.011(4) -0.006(4) -0.031(4)
C75 0.057(5) 0.061(5) 0.081(6) -0.023(5) 0.016(4) -0.027(4)
C76 0.035(4) 0.065(5) 0.045(4) -0.005(4) -0.006(3) -0.015(4)
N5' 0.076(6) 0.112(7) 0.083(6) 0.011(6) 0.004(5) -0.045(6)
C75' 0.066(6) 0.104(6) 0.077(6) 0.026(6) 0.031(5) -0.023(5)
C76' 0.060(6) 0.092(7) 0.073(6) -0.008(6) 0.032(5) -0.035(5)
N7 0.070(9) 0.079(9) 0.071(9) -0.011(7) -0.003(7) -0.042(7)
C79 0.053(7) 0.084(7) 0.064(7) 0.008(6) 0.009(6) -0.035(6)
C80 0.047(8) 0.066(9) 0.071(9) -0.004(7) 0.004(7) -0.043(7)
F1 0.0330(18) 0.0432(19) 0.058(2) -0.0297(17) 0.0021(16) -0.0130(15)
F2 0.0304(15) 0.0579(19) 0.060(2) -0.0232(16) 0.0043(13) -0.0128(14)
F3 0.079(3) 0.0536(19) 0.063(2) -0.0116(16) -0.0426(19) 0.0166(17)
F4 0.066(2) 0.114(3) 0.094(3) -0.067(3) 0.033(2) -0.066(2)
F5 0.126(4) 0.0464(18) 0.051(2) 0.0107(15) -0.023(2) -0.020(2)
F6 0.064(2) 0.043(2) 0.056(2) -0.0300(18) 0.0002(18) -0.0136(17)
P1 0.0269(8) 0.0258(8) 0.0355(8) -0.0122(7) -0.0019(7) -0.0082(7)
F1' 0.038(9) 0.042(9) 0.050(9) -0.014(7) -0.009(7) -0.009(7)
F2' 0.056(7) 0.040(6) 0.059(7) -0.009(5) 0.004(6) -0.030(5)
F3' 0.059(7) 0.047(6) 0.073(7) -0.019(6) -0.030(6) -0.007(6)
F4' 0.071(7) 0.039(6) 0.050(7) -0.008(5) 0.005(6) -0.024(6)
F5' 0.045(7) 0.049(7) 0.059(7) -0.025(6) -0.027(6) 0.006(5)
F6' 0.048(8) 0.036(8) 0.045(9) -0.011(7) 0.007(7) -0.026(6)
P1' 0.049(5) 0.044(5) 0.052(5) -0.014(5) -0.005(5) -0.012(4)

loop_
_atom_type_symbol
_atom_type_description
_atom_type_scat_dispersion_real
_atom_type_scat_dispersion_imag
_atom_type_scat_source
C C 0.0033 0.0016 'International Tables Vol C Tables 4.2.6.8 and 6.1.1.4'
H H 0.0000 0.0000 'International Tables Vol C Tables 4.2.6.8 and 6.1.1.4'
N N 0.0061 0.0033 'International Tables Vol C Tables 4.2.6.8 and 6.1.1.4'
O O 0.0106 0.0060 'International Tables Vol C Tables 4.2.6.8 and 6.1.1.4'
F F 0.0171 0.0103 'International Tables Vol C Tables 4.2.6.8 and 6.1.1.4'
P P 0.1023 0.0942 'International Tables Vol C Tables 4.2.6.8 and 6.1.1.4'
Ag Ag -0.8971 1.1015 'International Tables Vol C Tables 4.2.6.8 and 6.1.1.4'

loop_
_geom_angle_atom_site_label_1
_geom_angle_atom_site_label_2
_geom_angle_atom_site_label_3
_geom_angle
_geom_angle_site_symmetry_1
_geom_angle_site_symmetry_3
C59 Ag1 C18 179.22(10) . .
C25 O1 C30 112.7(2) . .
C42 O2 C42' 113.7(5) . .
C42 O2 C37 116.7(4) . .
C42' O2 C37 126.5(5) . .
C54' O3 C45 109.0(4) . .
C54' O3 C54 130.5(5) . .
C45 O3 C54 119.1(4) . .
C18 N1 C16 111.1(2) . .
C18 N1 C15 124.9(2) . .
C16 N1 C15 124.0(2) . .
C18 N2 C17 111.2(2) . .
C18 N2 C19 124.5(2) . .
C17 N2 C19 124.0(2) . .
C59 N3 C57 111.2(3) . .
C59 N3 C55 124.0(2) . .
C57 N3 C55 124.8(2) . .
C59 N4 C58 111.4(3) . .
C59 N4 C60 126.6(2) . .
C58 N4 C60 121.9(2) . .
C14 C1 C2 123.7(3) . .
C14 C1 C6 119.5(3) . .
C2 C1 C6 116.8(3) . .
C3 C2 C1 122.1(3) . .
C3 C2 H2 118.9 . .
C1 C2 H2 118.9 . .
C2 C3 C4 120.6(4) . .
C2 C3 H3 119.7 . .
C4 C3 H3 119.7 . .
C5 C4 C3 120.0(3) . .
C5 C4 H4 120.0 . .
C3 C4 H4 120.0 . .
C4 C5 C6 121.9(3) . .
C4 C5 H5 119.1 . .
C6 C5 H5 119.1 . .
C7 C6 C5 122.4(3) . .
C7 C6 C1 119.0(3) . .
C5 C6 C1 118.6(3) . .
C6 C7 C8 122.5(3) . .
C6 C7 H7 118.7 . .
C8 C7 H7 118.7 . .
C7 C8 C9 121.6(3) . .
C7 C8 C13 119.2(3) . .
C9 C8 C13 119.1(3) . .
C10 C9 C8 121.1(4) . .
C10 C9 H9 119.5 . .
C8 C9 H9 119.5 . .
C9 C10 C11 120.4(3) . .
C9 C10 H10 119.8 . .
C11 C10 H10 119.8 . .
C12 C11 C10 120.5(3) . .
C12 C11 H11 119.8 . .
C10 C11 H11 119.8 . .
C11 C12 C13 121.2(3) . .
C11 C12 H12 119.4 . .
C13 C12 H12 119.4 . .
C14 C13 C12 123.1(3) . .
C14 C13 C8 119.2(3) . .
C12 C13 C8 117.7(3) . .
C1 C14 C13 120.6(3) . .
C1 C14 C15 120.8(3) . .
C13 C14 C15 118.6(3) . .
N1 C15 C14 112.8(2) . .
N1 C15 H15A 109.0 . .
C14 C15 H15A 109.0 . .
N1 C15 H15B 109.0 . .
C14 C15 H15B 109.0 . .
H15A C15 H15B 107.8 . .
C17 C16 N1 106.5(3) . .
C17 C16 H16 126.7 . .
N1 C16 H16 126.7 . .
C16 C17 N2 106.9(3) . .
C16 C17 H17 126.5 . .
N2 C17 H17 126.5 . .
N2 C18 N1 104.3(2) . .
N2 C18 Ag1 127.5(2) . .
N1 C18 Ag1 127.8(2) . .
N2 C19 C20 111.9(2) . .
N2 C19 H19A 109.2 . .
C20 C19 H19A 109.2 . .
N2 C19 H19B 109.2 . .
C20 C19 H19B 109.2 . .
H19A C19 H19B 107.9 . .
C25 C20 C21 119.4(3) . .
C25 C20 C19 120.9(2) . .
C21 C20 C19 119.6(3) . .
C22 C21 C20 121.2(3) . .
C22 C21 H21 119.4 . .
C20 C21 H21 119.4 . .
C21 C22 C23 117.6(3) . .
C21 C22 C26 122.7(3) . .
C23 C22 C26 119.7(3) . .
C24 C23 C22 123.0(3) . .
C24 C23 H23 118.5 . .
C22 C23 H23 118.5 . .
C23 C24 C25 117.8(3) . .
C23 C24 C31 122.1(3) . .
C25 C24 C31 120.2(2) . .
O1 C25 C20 119.3(2) . .
O1 C25 C24 119.6(2) . .
C20 C25 C24 121.0(2) . .
C22 C26 C28 109.5(3) . .
C22 C26 C29 109.3(3) . .
C28 C26 C29 110.0(3) . .
C22 C26 C27 111.9(3) . .
C28 C26 C27 108.3(3) . .
C29 C26 C27 107.8(3) . .
C26 C27 H27A 109.5 . .
C26 C27 H27B 109.5 . .
H27A C27 H27B 109.5 . .
C26 C27 H27C 109.5 . .
H27A C27 H27C 109.5 . .
H27B C27 H27C 109.5 . .
C26 C28 H28A 109.5 . .
C26 C28 H28B 109.5 . .
H28A C28 H28B 109.5 . .
C26 C28 H28C 109.5 . .
H28A C28 H28C 109.5 . .
H28B C28 H28C 109.5 . .
C26 C29 H29A 109.5 . .
C26 C29 H29B 109.5 . .
H29A C29 H29B 109.5 . .
C26 C29 H29C 109.5 . .
H29A C29 H29C 109.5 . .
H29B C29 H29C 109.5 . .
O1 C30 H30A 109.5 . .
O1 C30 H30B 109.5 . .
H30A C30 H30B 109.5 . .
O1 C30 H30C 109.5 . .
H30A C30 H30C 109.5 . .
H30B C30 H30C 109.5 . .
C32 C31 C24 113.2(2) . .
C32 C31 H31A 108.9 . .
C24 C31 H31A 108.9 . .
C32 C31 H31B 108.9 . .
C24 C31 H31B 108.9 . .
H31A C31 H31B 107.8 . .
C33 C32 C37 118.3(3) . .
C33 C32 C31 120.4(3) . .
C37 C32 C31 121.2(3) . .
C34 C33 C32 122.2(3) . .
C34 C33 H33 118.9 . .
C32 C33 H33 118.9 . .
C35 C34 C33 117.3(3) . .
C35 C34 C38 120.9(3) . .
C33 C34 C38 121.7(3) . .
C34 C35 C36 123.0(3) . .
C34 C35 H35 118.5 . .
C36 C35 H35 118.5 . .
C35 C36 C37 118.2(3) . .
C35 C36 C43 121.5(3) . .
C37 C36 C43 120.3(3) . .
O2 C37 C36 119.8(3) . .
O2 C37 C32 119.1(3) . .
C36 C37 C32 121.1(3) . .
C39 C38 C41 110.2(4) . .
C39 C38 C34 107.8(3) . .
C41 C38 C34 112.6(3) . .
C39 C38 C40 108.1(3) . .
C41 C38 C40 107.0(3) . .
C34 C38 C40 111.0(3) . .
C38 C39 H39A 109.5 . .
C38 C39 H39B 109.5 . .
H39A C39 H39B 109.5 . .
C38 C39 H39C 109.5 . .
H39A C39 H39C 109.5 . .
H39B C39 H39C 109.5 . .
C38 C40 H40A 109.5 . .
C38 C40 H40B 109.5 . .
H40A C40 H40B 109.5 . .
C38 C40 H40C 109.5 . .
H40A C40 H40C 109.5 . .
H40B C40 H40C 109.5 . .
C38 C41 H41A 109.5 . .
C38 C41 H41B 109.5 . .
H41A C41 H41B 109.5 . .
C38 C41 H41C 109.5 . .
H41A C41 H41C 109.5 . .
H41B C41 H41C 109.5 . .
O2 C42 H42A 109.5 . .
O2 C42 H42B 109.5 . .
O2 C42 H42C 109.5 . .
O2 C42' H42D 109.5 . .
O2 C42' H42E 109.5 . .
H42D C42' H42E 109.5 . .
O2 C42' H42F 109.5 . .
H42D C42' H42F 109.5 . .
H42E C42' H42F 109.5 . .
C36 C43 C44 112.0(3) . 2_767
C36 C43 H43A 109.2 . .
C44 C43 H43A 109.2 2_767 .
C36 C43 H43B 109.2 . .
C44 C43 H43B 109.2 2_767 .
H43A C43 H43B 107.9 . .
C45 C44 C49 118.6(3) . .
C45 C44 C43 121.3(4) . 2_767
C49 C44 C43 120.0(4) . 2_767
O3 C45 C44 120.5(3) . .
O3 C45 C46 119.2(4) . .
C44 C45 C46 120.3(4) . .
C47 C46 C45 119.4(3) . .
C47 C46 C55 121.2(3) . .
C45 C46 C55 119.4(3) . .
C46 C47 C48 121.6(3) . .
C46 C47 H47 119.2 . .
C48 C47 H47 119.2 . .
C49 C48 C47 116.9(4) . .
C49 C48 C50 123.6(4) . .
C47 C48 C50 119.5(3) . .
C48 C49 C44 123.2(4) . .
C48 C49 H49 118.4 . .
C44 C49 H49 118.4 . .
C48 C50 C52 112.5(4) . .
C48 C50 C51 111.5(3) . .
C52 C50 C51 108.5(4) . .
C48 C50 C53 107.5(4) . .
C52 C50 C53 108.4(4) . .
C51 C50 C53 108.4(3) . .
C50 C51 H51A 109.5 . .
C50 C51 H51B 109.5 . .
H51A C51 H51B 109.5 . .
C50 C51 H51C 109.5 . .
H51A C51 H51C 109.5 . .
H51B C51 H51C 109.5 . .
C50 C52 H52A 109.5 . .
C50 C52 H52B 109.5 . .
H52A C52 H52B 109.5 . .
C50 C52 H52C 109.5 . .
H52A C52 H52C 109.5 . .
H52B C52 H52C 109.5 . .
C50 C53 H53A 109.5 . .
C50 C53 H53B 109.5 . .
H53A C53 H53B 109.5 . .
C50 C53 H53C 109.5 . .
H53A C53 H53C 109.5 . .
H53B C53 H53C 109.5 . .
O3 C54 H54A 109.5 . .
O3 C54 H54B 109.5 . .
H54A C54 H54B 109.5 . .
O3 C54 H54C 109.5 . .
H54A C54 H54C 109.5 . .
H54B C54 H54C 109.5 . .
O3 C54' H54D 109.5 . .
O3 C54' H54E 109.5 . .
H54D C54' H54E 109.5 . .
O3 C54' H54F 109.5 . .
H54D C54' H54F 109.5 . .
H54E C54' H54F 109.5 . .
N3 C55 C46 113.4(3) . .
N3 C55 H55A 108.9 . .
C46 C55 H55A 108.9 . .
N3 C55 H55B 108.9 . .
C46 C55 H55B 108.9 . .
H55A C55 H55B 107.7 . .
C58 C57 N3 107.2(3) . .
C58 C57 H57 126.4 . .
N3 C57 H57 126.4 . .
C57 C58 N4 106.5(3) . .
C57 C58 H58 126.7 . .
N4 C58 H58 126.7 . .
N3 C59 N4 103.7(2) . .
N3 C59 Ag1 127.4(2) . .
N4 C59 Ag1 128.9(2) . .
N4 C60 C61 113.4(2) . .
N4 C60 H60A 108.9 . .
C61 C60 H60A 108.9 . .
N4 C60 H60B 108.9 . .
C61 C60 H60B 108.9 . .
H60A C60 H60B 107.7 . .
C62 C61 C74 120.7(3) . .
C62 C61 C60 120.6(3) . .
C74 C61 C60 118.6(3) . .
C61 C62 C63 123.9(3) . .
C61 C62 C67 119.0(3) . .
C63 C62 C67 117.1(3) . .
C64 C63 C62 121.5(3) . .
C64 C63 H63 119.2 . .
C62 C63 H63 119.2 . .
C63 C64 C65 121.3(3) . .
C63 C64 H64 119.3 . .
C65 C64 H64 119.3 . .
C66 C65 C64 119.6(3) . .
C66 C65 H65 120.2 . .
C64 C65 H65 120.2 . .
C65 C66 C67 121.2(3) . .
C65 C66 H66 119.4 . .
C67 C66 H66 119.4 . .
C68 C67 C66 121.6(3) . .
C68 C67 C62 119.4(3) . .
C66 C67 C62 119.1(3) . .
C67 C68 C69 122.3(3) . .
C67 C68 H68 118.8 . .
C69 C68 H68 118.8 . .
C68 C69 C70 121.6(3) . .
C68 C69 C74 119.0(3) . .
C70 C69 C74 119.4(3) . .
C71 C70 C69 121.0(3) . .
C71 C70 H70 119.5 . .
C69 C70 H70 119.5 . .
C70 C71 C72 119.9(3) . .
C70 C71 H71 120.0 . .
C72 C71 H71 120.0 . .
C73 C72 C71 121.2(3) . .
C73 C72 H72 119.4 . .
C71 C72 H72 119.4 . .
C72 C73 C74 121.0(3) . .
C72 C73 H73 119.5 . .
C74 C73 H73 119.5 . .
C61 C74 C73 122.9(3) . .
C61 C74 C69 119.6(3) . .
C73 C74 C69 117.5(3) . .
N6 C77 C78 179.3(5) . .
C77 C78 H78A 109.5 . .
C77 C78 H78B 109.5 . .
H78A C78 H78B 109.5 . .
C77 C78 H78C 109.4 . .
H78A C78 H78C 109.5 . .
H78B C78 H78C 109.5 . .
N5 C75 C76 175.3(10) . .
N5' C75' C75' 121(2) . 2_667
N5' C75' C76' 149.3(18) . .
C75' C75' C76' 89.0(14) 2_667 .
N5' C75' C76' 75.3(14) . 2_667
C75' C75' C76' 45.9(9) 2_667 2_667
C76' C75' C76' 134.9(11) . 2_667
C75' C76' C75' 45.1(11) . 2_667
N7 C79 C80 152(3) . .
F4 P1 F5 90.3(3) . .
F4 P1 F3 92.0(3) . .
F5 P1 F3 177.4(3) . .
F4 P1 F6 90.20(19) . .
F5 P1 F6 90.58(19) . .
F3 P1 F6 90.66(19) . .
F4 P1 F2 178.5(3) . .
F5 P1 F2 88.4(2) . .
F3 P1 F2 89.4(2) . .
F6 P1 F2 90.35(18) . .
F4 P1 F1 90.25(17) . .
F5 P1 F1 89.74(18) . .
F3 P1 F1 89.01(18) . .
F6 P1 F1 179.4(2) . .
F2 P1 F1 89.21(16) . .
F3' P1' F4' 89.8(13) . .
F3' P1' F2' 97.9(14) . .
F4' P1' F2' 172.4(15) . .
F3' P1' F5' 173.1(15) . .
F4' P1' F5' 83.4(12) . .
F2' P1' F5' 89.0(13) . .
F3' P1' F6' 90.3(6) . .
F4' P1' F6' 89.9(6) . .
F2' P1' F6' 90.1(6) . .
F5' P1' F6' 90.0(6) . .
F3' P1' F1' 90.0(6) . .
F4' P1' F1' 90.1(6) . .
F2' P1' F1' 89.9(6) . .
F5' P1' F1' 89.8(6) . .
F6' P1' F1' 179.7(9) . .

loop_
_geom_bond_atom_site_label_1
_geom_bond_atom_site_label_2
_geom_bond_distance
_geom_bond_site_symmetry_2
Ag1 C59 2.090(3) .
Ag1 C18 2.093(3) .
O1 C25 1.395(3) .
O1 C30 1.443(4) .
O2 C42 1.318(6) .
O2 C42' 1.358(7) .
O2 C37 1.381(4) .
O3 C54' 1.358(6) .
O3 C45 1.385(5) .
O3 C54 1.417(6) .
N1 C18 1.356(4) .
N1 C16 1.387(4) .
N1 C15 1.477(4) .
N2 C18 1.351(4) .
N2 C17 1.385(4) .
N2 C19 1.462(4) .
N3 C59 1.351(4) .
N3 C57 1.382(4) .
N3 C55 1.465(4) .
N4 C59 1.356(4) .
N4 C58 1.383(4) .
N4 C60 1.477(4) .
C1 C14 1.411(4) .
C1 C2 1.429(4) .
C1 C6 1.442(4) .
C2 C3 1.362(4) .
C2 H2 0.9500 .
C3 C4 1.401(6) .
C3 H3 0.9500 .
C4 C5 1.351(6) .
C4 H4 0.9500 .
C5 C6 1.429(5) .
C5 H5 0.9500 .
C6 C7 1.390(5) .
C7 C8 1.392(5) .
C7 H7 0.9500 .
C8 C9 1.426(5) .
C8 C13 1.438(4) .
C9 C10 1.355(5) .
C9 H9 0.9500 .
C10 C11 1.416(6) .
C10 H10 0.9500 .
C11 C12 1.369(5) .
C11 H11 0.9500 .
C12 C13 1.428(4) .
C12 H12 0.9500 .
C13 C14 1.418(4) .
C14 C15 1.511(4) .
C15 H15A 0.9900 .
C15 H15B 0.9900 .
C16 C17 1.339(4) .
C16 H16 0.9500 .
C17 H17 0.9500 .
C19 C20 1.513(4) .
C19 H19A 0.9900 .
C19 H19B 0.9900 .
C20 C25 1.395(4) .
C20 C21 1.401(4) .
C21 C22 1.391(4) .
C21 H21 0.9500 .
C22 C23 1.403(4) .
C22 C26 1.534(4) .
C23 C24 1.388(4) .
C23 H23 0.9500 .
C24 C25 1.400(4) .
C24 C31 1.527(4) .
C26 C28 1.534(5) .
C26 C29 1.537(5) .
C26 C27 1.539(4) .
C27 H27A 0.9800 .
C27 H27B 0.9800 .
C27 H27C 0.9800 .
C28 H28A 0.9800 .
C28 H28B 0.9800 .
C28 H28C 0.9800 .
C29 H29A 0.9800 .
C29 H29B 0.9800 .
C29 H29C 0.9800 .
C30 H30A 0.9800 .
C30 H30B 0.9800 .
C30 H30C 0.9800 .
C31 C32 1.511(4) .
C31 H31A 0.9900 .
C31 H31B 0.9900 .
C32 C33 1.392(4) .
C32 C37 1.393(4) .
C33 C34 1.388(4) .
C33 H33 0.9500 .
C34 C35 1.380(5) .
C34 C38 1.534(4) .
C35 C36 1.385(5) .
C35 H35 0.9500 .
C36 C37 1.388(5) .
C36 C43 1.524(5) .
C38 C39 1.528(6) .
C38 C41 1.529(5) .
C38 C40 1.536(5) .
C39 H39A 0.9800 .
C39 H39B 0.9800 .
C39 H39C 0.9800 .
C40 H40A 0.9800 .
C40 H40B 0.9800 .
C40 H40C 0.9800 .
C41 H41A 0.9800 .
C41 H41B 0.9800 .
C41 H41C 0.9800 .
C42 H42A 0.9800 .
C42 H42B 0.9800 .
C42 H42C 0.9800 .
C42' H42D 0.9800 .
C42' H42E 0.9800 .
C42' H42F 0.9800 .
C43 C44 1.531(5) 2_767
C43 H43A 0.9900 .
C43 H43B 0.9900 .
C44 C45 1.386(6) .
C44 C49 1.389(6) .
C44 C43 1.531(5) 2_767
C45 C46 1.398(4) .
C46 C47 1.391(5) .
C46 C55 1.509(5) .
C47 C48 1.398(5) .
C47 H47 0.9500 .
C48 C49 1.388(5) .
C48 C50 1.519(6) .
C49 H49 0.9500 .
C50 C52 1.525(6) .
C50 C51 1.534(6) .
C50 C53 1.554(6) .
C51 H51A 0.9800 .
C51 H51B 0.9800 .
C51 H51C 0.9800 .
C52 H52A 0.9800 .
C52 H52B 0.9800 .
C52 H52C 0.9800 .
C53 H53A 0.9800 .
C53 H53B 0.9800 .
C53 H53C 0.9800 .
C54 H54A 0.9800 .
C54 H54B 0.9800 .
C54 H54C 0.9800 .
C54' H54D 0.9800 .
C54' H54E 0.9800 .
C54' H54F 0.9800 .
C55 H55A 0.9900 .
C55 H55B 0.9900 .
C57 C58 1.325(5) .
C57 H57 0.9500 .
C58 H58 0.9500 .
C60 C61 1.518(4) .
C60 H60A 0.9900 .
C60 H60B 0.9900 .
C61 C62 1.409(4) .
C61 C74 1.412(4) .
C62 C63 1.428(4) .
C62 C67 1.449(4) .
C63 C64 1.353(5) .
C63 H63 0.9500 .
C64 C65 1.415(5) .
C64 H64 0.9500 .
C65 C66 1.363(5) .
C65 H65 0.9500 .
C66 C67 1.424(4) .
C66 H66 0.9500 .
C67 C68 1.386(4) .
C68 C69 1.393(4) .
C68 H68 0.9500 .
C69 C70 1.424(4) .
C69 C74 1.440(4) .
C70 C71 1.365(5) .
C70 H70 0.9500 .
C71 C72 1.411(5) .
C71 H71 0.9500 .
C72 C73 1.367(4) .
C72 H72 0.9500 .
C73 C74 1.430(4) .
C73 H73 0.9500 .
N6 C77 1.139(5) .
C77 C78 1.455(6) .
C78 H78A 0.9801 .
C78 H78B 0.9800 .
C78 H78C 0.9799 .
N5 C75 1.155(8) .
C75 C76 1.452(8) .
N5' C75' 1.157(9) .
C75' C75' 1.41(3) 2_667
C75' C76' 1.429(9) .
C75' C76' 1.99(3) 2_667
C76' C75' 1.99(3) 2_667
N7 C79 1.142(10) .
C79 C80 1.456(10) .
F1 P1 1.606(3) .
F2 P1 1.595(3) .
F3 P1 1.587(3) .
F4 P1 1.577(3) .
F5 P1 1.582(3) .
F6 P1 1.592(3) .
F1' P1' 1.580(9) .
F2' P1' 1.569(9) .
F3' P1' 1.560(9) .
F4' P1' 1.567(9) .
F5' P1' 1.570(9) .
F6' P1' 1.578(9) .

loop_
_geom_torsion_atom_site_label_1
_geom_torsion_atom_site_label_2
_geom_torsion_atom_site_label_3
_geom_torsion_atom_site_label_4
_geom_torsion
_geom_torsion_site_symmetry_1
_geom_torsion_site_symmetry_4
C14 C1 C2 C3 -179.8(3) . .
C6 C1 C2 C3 0.2(5) . .
C1 C2 C3 C4 -0.8(5) . .
C2 C3 C4 C5 0.5(6) . .
C3 C4 C5 C6 0.3(6) . .
C4 C5 C6 C7 178.5(3) . .
C4 C5 C6 C1 -0.8(5) . .
C14 C1 C6 C7 1.2(4) . .
C2 C1 C6 C7 -178.8(3) . .
C14 C1 C6 C5 -179.4(3) . .
C2 C1 C6 C5 0.6(4) . .
C5 C6 C7 C8 -179.6(3) . .
C1 C6 C7 C8 -0.2(5) . .
C6 C7 C8 C9 -179.6(3) . .
C6 C7 C8 C13 -1.5(5) . .
C7 C8 C9 C10 177.5(3) . .
C13 C8 C9 C10 -0.6(5) . .
C8 C9 C10 C11 -0.5(6) . .
C9 C10 C11 C12 1.1(6) . .
C10 C11 C12 C13 -0.6(5) . .
C11 C12 C13 C14 -179.7(3) . .
C11 C12 C13 C8 -0.6(5) . .
C7 C8 C13 C14 2.2(4) . .
C9 C8 C13 C14 -179.6(3) . .
C7 C8 C13 C12 -177.0(3) . .
C9 C8 C13 C12 1.2(4) . .
C2 C1 C14 C13 179.5(3) . .
C6 C1 C14 C13 -0.5(4) . .
C2 C1 C14 C15 -1.6(4) . .
C6 C1 C14 C15 178.3(3) . .
C12 C13 C14 C1 178.0(3) . .
C8 C13 C14 C1 -1.2(4) . .
C12 C13 C14 C15 -0.9(4) . .
C8 C13 C14 C15 180.0(3) . .
C18 N1 C15 C14 -46.6(4) . .
C16 N1 C15 C14 134.1(3) . .
C1 C14 C15 N1 112.4(3) . .
C13 C14 C15 N1 -68.7(3) . .
C18 N1 C16 C17 0.9(3) . .
C15 N1 C16 C17 -179.7(3) . .
N1 C16 C17 N2 -0.7(3) . .
C18 N2 C17 C16 0.3(3) . .
C19 N2 C17 C16 173.9(3) . .
C17 N2 C18 N1 0.3(3) . .
C19 N2 C18 N1 -173.3(2) . .
C17 N2 C18 Ag1 -172.51(19) . .
C19 N2 C18 Ag1 13.9(4) . .
C16 N1 C18 N2 -0.7(3) . .
C15 N1 C18 N2 179.9(2) . .
C16 N1 C18 Ag1 172.0(2) . .
C15 N1 C18 Ag1 -7.3(4) . .
C59 Ag1 C18 N2 17(8) . .
C59 Ag1 C18 N1 -154(8) . .
C18 N2 C19 C20 98.0(3) . .
C17 N2 C19 C20 -74.8(3) . .
N2 C19 C20 C25 125.0(3) . .
N2 C19 C20 C21 -55.9(3) . .
C25 C20 C21 C22 -0.4(4) . .
C19 C20 C21 C22 -179.5(3) . .
C20 C21 C22 C23 -1.5(4) . .
C20 C21 C22 C26 179.0(3) . .
C21 C22 C23 C24 2.2(4) . .
C26 C22 C23 C24 -178.3(3) . .
C22 C23 C24 C25 -0.9(4) . .
C22 C23 C24 C31 -179.7(3) . .
C30 O1 C25 C20 89.1(3) . .
C30 O1 C25 C24 -92.7(3) . .
C21 C20 C25 O1 179.9(2) . .
C19 C20 C25 O1 -1.1(4) . .
C21 C20 C25 C24 1.8(4) . .
C19 C20 C25 C24 -179.2(3) . .
C23 C24 C25 O1 -179.3(2) . .
C31 C24 C25 O1 -0.4(4) . .
C23 C24 C25 C20 -1.1(4) . .
C31 C24 C25 C20 177.7(3) . .
C21 C22 C26 C28 113.7(3) . .
C23 C22 C26 C28 -65.9(4) . .
C21 C22 C26 C29 -125.7(3) . .
C23 C22 C26 C29 54.7(4) . .
C21 C22 C26 C27 -6.4(4) . .
C23 C22 C26 C27 174.0(3) . .
C23 C24 C31 C32 -22.4(4) . .
C25 C24 C31 C32 158.8(3) . .
C24 C31 C32 C33 94.0(3) . .
C24 C31 C32 C37 -83.1(4) . .
C37 C32 C33 C34 -0.7(4) . .
C31 C32 C33 C34 -178.0(3) . .
C32 C33 C34 C35 -0.2(5) . .
C32 C33 C34 C38 175.2(3) . .
C33 C34 C35 C36 0.9(5) . .
C38 C34 C35 C36 -174.5(3) . .
C34 C35 C36 C37 -0.7(6) . .
C34 C35 C36 C43 177.9(4) . .
C42 O2 C37 C36 -80.9(5) . .
C42' O2 C37 C36 77.9(6) . .
C42 O2 C37 C32 99.8(5) . .
C42' O2 C37 C32 -101.4(6) . .
C35 C36 C37 O2 -179.6(3) . .
C43 C36 C37 O2 1.8(6) . .
C35 C36 C37 C32 -0.3(5) . .
C43 C36 C37 C32 -178.9(4) . .
C33 C32 C37 O2 -179.7(3) . .
C31 C32 C37 O2 -2.5(4) . .
C33 C32 C37 C36 1.0(5) . .
C31 C32 C37 C36 178.2(3) . .
C35 C34 C38 C39 94.1(4) . .
C33 C34 C38 C39 -81.1(4) . .
C35 C34 C38 C41 -27.7(5) . .
C33 C34 C38 C41 157.1(3) . .
C35 C34 C38 C40 -147.6(4) . .
C33 C34 C38 C40 37.2(5) . .
C35 C36 C43 C44 -29.1(7) . 2_767
C37 C36 C43 C44 149.4(4) . 2_767
C54' O3 C45 C44 79.3(6) . .
C54 O3 C45 C44 -88.9(5) . .
C54' O3 C45 C46 -101.8(5) . .
C54 O3 C45 C46 90.0(5) . .
C49 C44 C45 O3 178.9(3) . .
C43 C44 C45 O3 -4.9(5) 2_767 .
C49 C44 C45 C46 0.0(5) . .
C43 C44 C45 C46 176.2(3) 2_767 .
O3 C45 C46 C47 179.8(3) . .
C44 C45 C46 C47 -1.3(5) . .
O3 C45 C46 C55 -2.4(4) . .
C44 C45 C46 C55 176.5(3) . .
C45 C46 C47 C48 1.3(5) . .
C55 C46 C47 C48 -176.5(3) . .
C46 C47 C48 C49 0.1(5) . .
C46 C47 C48 C50 -176.8(3) . .
C47 C48 C49 C44 -1.4(6) . .
C50 C48 C49 C44 175.3(4) . .
C45 C44 C49 C48 1.4(6) . .
C43 C44 C49 C48 -174.9(4) 2_767 .
C49 C48 C50 C52 11.1(6) . .
C47 C48 C50 C52 -172.2(4) . .
C49 C48 C50 C51 133.2(4) . .
C47 C48 C50 C51 -50.1(5) . .
C49 C48 C50 C53 -108.1(4) . .
C47 C48 C50 C53 68.6(4) . .
C59 N3 C55 C46 100.4(3) . .
C57 N3 C55 C46 -77.0(4) . .
C47 C46 C55 N3 -41.0(4) . .
C45 C46 C55 N3 141.2(3) . .
C59 N3 C57 C58 0.3(4) . .
C55 N3 C57 C58 178.0(3) . .
N3 C57 C58 N4 -0.4(4) . .
C59 N4 C58 C57 0.4(4) . .
C60 N4 C58 C57 177.5(3) . .
C57 N3 C59 N4 -0.1(4) . .
C55 N3 C59 N4 -177.8(3) . .
C57 N3 C59 Ag1 -178.9(2) . .
C55 N3 C59 Ag1 3.4(4) . .
C58 N4 C59 N3 -0.2(3) . .
C60 N4 C59 N3 -177.1(3) . .
C58 N4 C59 Ag1 178.6(2) . .
C60 N4 C59 Ag1 1.7(4) . .
C18 Ag1 C59 N3 -122(8) . .
C18 Ag1 C59 N4 59(8) . .
C59 N4 C60 C61 -25.3(4) . .
C58 N4 C60 C61 158.1(3) . .
N4 C60 C61 C62 108.8(3) . .
N4 C60 C61 C74 -72.8(3) . .
C74 C61 C62 C63 -179.7(3) . .
C60 C61 C62 C63 -1.4(4) . .
C74 C61 C62 C67 0.6(4) . .
C60 C61 C62 C67 178.9(2) . .
C61 C62 C63 C64 -178.0(3) . .
C67 C62 C63 C64 1.8(4) . .
C62 C63 C64 C65 0.7(5) . .
C63 C64 C65 C66 -2.2(5) . .
C64 C65 C66 C67 1.2(5) . .
C65 C66 C67 C68 -179.0(3) . .
C65 C66 C67 C62 1.3(4) . .
C61 C62 C67 C68 -2.7(4) . .
C63 C62 C67 C68 177.5(3) . .
C61 C62 C67 C66 177.1(3) . .
C63 C62 C67 C66 -2.7(4) . .
C66 C67 C68 C69 -177.5(3) . .
C62 C67 C68 C69 2.3(4) . .
C67 C68 C69 C70 178.7(3) . .
C67 C68 C69 C74 0.2(4) . .
C68 C69 C70 C71 -177.6(3) . .
C74 C69 C70 C71 1.0(4) . .
C69 C70 C71 C72 -0.8(5) . .
C70 C71 C72 C73 0.2(5) . .
C71 C72 C73 C74 0.2(5) . .
C62 C61 C74 C73 -178.5(3) . .
C60 C61 C74 C73 3.2(4) . .
C62 C61 C74 C69 1.9(4) . .
C60 C61 C74 C69 -176.4(2) . .
C72 C73 C74 C61 -179.7(3) . .
C72 C73 C74 C69 0.0(4) . .
C68 C69 C74 C61 -2.3(4) . .
C70 C69 C74 C61 179.1(2) . .
C68 C69 C74 C73 178.0(3) . .
C70 C69 C74 C73 -0.6(4) . .
N5' C75' C76' C75' -166(4) . 2_667
C76' C75' C76' C75' 0.000(2) 2_667 2_667
